data_2217363
loop_
_publ_author_name
'Chen, Hui'
'Si, Youtao'
'Chen, Changneng'
'Liu, Qiutian'

_publ_section_title
;
 Bis(acetylacetonato)oxido(triphenylphosphine oxide)vanadium(IV)
;
_journal_coeditor_code WW2106
_journal_issue 1
_journal_name_full 'Acta Crystallographica Section E'
_journal_page_first m159
_journal_page_last m159
_journal_paper_doi 10.1107/S1600536807065439
_journal_volume 64
_journal_year 2008
_chemical_formula_iupac '[V (C5 H7 O2)2 O (C18 H15 O P)]'
_chemical_formula_moiety 'C28 H29 O6 P V'
_chemical_formula_sum 'C28 H29 O6 P V'
_chemical_formula_weight 543.42
_chemical_name_systematic
;
Bis(acetylacetonato)oxido(triphenylphosphine oxide)vanadium(IV)
;
_space_group_IT_number 2
_symmetry_cell_setting triclinic
_symmetry_space_group_name_Hall '-P 1'
_symmetry_space_group_name_H-M 'P -1'
_atom_sites_solution_hydrogens geom
_atom_sites_solution_primary direct
_atom_sites_solution_secondary difmap
_audit_creation_method SHELXL-97
_cell_angle_alpha 101.677(2)
_cell_angle_beta 90.693(5)
_cell_angle_gamma 106.688(4)
_cell_formula_units_Z 2
_cell_length_a 10.153(3)
_cell_length_b 10.353(3)
_cell_length_c 13.407(4)
_cell_measurement_reflns_used 3761
_cell_measurement_temperature 294(2)
_cell_measurement_theta_max 27.48
_cell_measurement_theta_min 2.10
_cell_volume 1318.3(7)
_computing_cell_refinement 'CrystalClear (Rigaku/MSC, 2004)'
_computing_data_collection 'CrystalClear (Rigaku/MSC, 2004)'
_computing_data_reduction 'CrystalClear (Rigaku/MSC, 2004)'
_computing_molecular_graphics 'SHELXTL (Bruker, 1997)'
_computing_publication_material 'SHELXTL (Bruker, 1997)'
_computing_structure_refinement 'SHELXL97 (Sheldrick, 1997)'
_computing_structure_solution 'SHELXS97 (Sheldrick, 1997)'
_diffrn_ambient_temperature 294(2)
_diffrn_measured_fraction_theta_full 0.98
_diffrn_measured_fraction_theta_max 0.98
_diffrn_measurement_device_type 'Rigaku Saturn70 CCD'
_diffrn_measurement_method '\w scans'
_diffrn_radiation_monochromator graphite
_diffrn_radiation_source 'fine-focus sealed tube'
_diffrn_radiation_type MoK\a
_diffrn_radiation_wavelength 0.71073
_diffrn_reflns_av_R_equivalents 0.0195
_diffrn_reflns_av_sigmaI/netI 0.0301
_diffrn_reflns_limit_h_max 13
_diffrn_reflns_limit_h_min -12
_diffrn_reflns_limit_k_max 13
_diffrn_reflns_limit_k_min -13
_diffrn_reflns_limit_l_max 17
_diffrn_reflns_limit_l_min -16
_diffrn_reflns_number 10251
_diffrn_reflns_theta_full 27.4835
_diffrn_reflns_theta_max 27.48
_diffrn_reflns_theta_min 2.10
_diffrn_standards_decay_% 0
_diffrn_standards_number 0
_exptl_absorpt_coefficient_mu 0.477
_exptl_absorpt_correction_T_max .9200
_exptl_absorpt_correction_T_min .8602
_exptl_absorpt_correction_type multi-scan
_exptl_absorpt_process_details '(SADABS; Sheldrick, 1996)'
_exptl_crystal_colour green
_exptl_crystal_density_diffrn 1.369
_exptl_crystal_density_method 'not measured'
_exptl_crystal_description prism
_exptl_crystal_F_000 566
_exptl_crystal_size_max .28
_exptl_crystal_size_mid .20
_exptl_crystal_size_min .18
_refine_diff_density_max 0.427
_refine_diff_density_min -0.543
_refine_ls_extinction_method none
_refine_ls_goodness_of_fit_ref 1.132
_refine_ls_hydrogen_treatment constr
_refine_ls_matrix_type full
_refine_ls_number_parameters 329
_refine_ls_number_reflns 5899
_refine_ls_number_restraints 0
_refine_ls_restrained_S_all 1.132
_refine_ls_R_factor_all 0.0455
_refine_ls_R_factor_gt 0.0358
_refine_ls_shift/su_max 0.001
_refine_ls_shift/su_mean 0.000
_refine_ls_structure_factor_coef Fsqd
_refine_ls_weighting_details 'calc w=1/[\s^2^(Fo^2^)+(0.0785P)^2^] where P=(Fo^2^+2Fc^2^)/3'
_refine_ls_weighting_scheme calc
_refine_ls_wR_factor_gt 0.1090
_refine_ls_wR_factor_ref 0.1210
_reflns_number_gt 4756
_reflns_number_total 5899
_reflns_threshold_expression I>2\s(I)
_cod_data_source_file ww2106.cif
_cod_data_source_block I
_cod_depositor_comments
;
The following automatic conversions were performed:
'_symmetry_cell_setting' value 'Triclinic' changed to 'triclinic'
according to '/home/saulius/struct/CIF-dictionaries/cif_core.dic'
dictionary named 'cif_core.dic' version 2.4.1 from 2010-06-29.

Automatic conversion script
Id: cif_fix_enum 1527 2010-12-29 10:47:43Z saulius 

The following automatic conversions were performed:

'_symmetry_cell_setting' value 'Triclinic' changed to 'triclinic'
according to /home/saulius/struct/CIF-dictionaries/cif_core.dic
dictionary named 'cif_core.dic' version 2.4.1 from 2010-06-29.

Automatic conversion script
Id: cif_fix_values 1715 2011-07-08 13:25:40Z adriana 
;
_cod_original_cell_volume 1318.2(7)
_cod_database_code 2217363
_cod_database_fobs_code 2217363

loop_
_symmetry_equiv_pos_as_xyz
'x, y, z'
'-x, -y, -z'

loop_
_atom_site_type_symbol
_atom_site_label
_atom_site_fract_x
_atom_site_fract_y
_atom_site_fract_z
_atom_site_U_iso_or_equiv
_atom_site_adp_type
_atom_site_calc_flag
_atom_site_refinement_flags
_atom_site_occupancy
V V1 1.03517(3) 0.82224(3) 0.22396(2) 0.02967(11) Uani d . 1
P P1 0.67969(4) 0.83817(4) 0.24257(3) 0.02730(12) Uani d . 1
O O1 0.99298(14) 0.67895(14) 0.30948(10) 0.0436(3) Uani d . 1
O O2 0.92589(13) 0.67788(13) 0.10557(9) 0.0400(3) Uani d . 1
O O3 0.82442(11) 0.83840(13) 0.26469(9) 0.0351(3) Uani d . 1
O O4 1.02709(13) 0.96524(13) 0.14587(9) 0.0362(3) Uani d . 1
O O5 1.08719(12) 0.96846(13) 0.35241(9) 0.0361(3) Uani d . 1
O O6 1.18499(13) 0.81385(16) 0.19582(11) 0.0494(3) Uani d . 1
C C1 0.9215(3) 0.4673(3) 0.3614(2) 0.0727(8) Uani d . 1
H H1A 1.0123 0.4759 0.3885 0.109 Uiso calc R 1
H H1B 0.8748 0.3721 0.3322 0.109 Uiso calc R 1
H H1C 0.8705 0.5010 0.4153 0.109 Uiso calc R 1
C C2 0.9323(2) 0.5508(2) 0.27993(16) 0.0455(5) Uani d . 1
C C3 0.8760(2) 0.4847(2) 0.18191(18) 0.0530(5) Uani d . 1
H H3A 0.8369 0.3894 0.1692 0.064 Uiso calc R 1
C C4 0.87320(19) 0.5503(2) 0.10003(15) 0.0413(4) Uani d . 1
C C5 0.8031(2) 0.4665(2) -0.00156(18) 0.0592(6) Uani d . 1
H H5A 0.7696 0.5239 -0.0370 0.089 Uiso calc R 1
H H5B 0.7272 0.3913 0.0089 0.089 Uiso calc R 1
H H5C 0.8678 0.4307 -0.0414 0.089 Uiso calc R 1
C C6 1.0415(2) 1.1785(2) 0.10245(15) 0.0472(5) Uani d . 1
H H6A 1.1270 1.1986 0.0705 0.071 Uiso calc R 1
H H6B 1.0256 1.2633 0.1359 0.071 Uiso calc R 1
H H6C 0.9674 1.1279 0.0516 0.071 Uiso calc R 1
C C7 1.04857(17) 1.09364(18) 0.17968(13) 0.0327(4) Uani d . 1
C C8 1.07829(19) 1.15850(19) 0.28267(13) 0.0401(4) Uani d . 1
H H8A 1.0870 1.2524 0.2998 0.048 Uiso calc R 1
C C9 1.09605(17) 1.09559(18) 0.36203(13) 0.0340(4) Uani d . 1
C C10 1.1309(2) 1.1816(2) 0.46922(14) 0.0505(5) Uani d . 1
H H10A 1.0637 1.1428 0.5132 0.076 Uiso calc R 1
H H10B 1.1304 1.2743 0.4695 0.076 Uiso calc R 1
H H10C 1.2207 1.1826 0.4933 0.076 Uiso calc R 1
C C11 0.55910(16) 0.68625(17) 0.27131(12) 0.0304(3) Uani d . 1
C C12 0.6134(2) 0.60577(19) 0.32063(14) 0.0391(4) Uani d . 1
H H12A 0.7083 0.6277 0.3338 0.047 Uiso calc R 1
C C13 0.5260(3) 0.4921(2) 0.35045(18) 0.0571(6) Uani d . 1
H H13A 0.5625 0.4384 0.3840 0.069 Uiso calc R 1
C C14 0.3867(3) 0.4591(2) 0.33060(19) 0.0631(6) Uani d . 1
H H14A 0.3287 0.3826 0.3504 0.076 Uiso calc R 1
C C15 0.3312(2) 0.5391(2) 0.28087(18) 0.0569(6) Uani d . 1
H H15A 0.2362 0.5162 0.2677 0.068 Uiso calc R 1
C C16 0.41669(19) 0.6524(2) 0.25089(15) 0.0422(4) Uani d . 1
H H16A 0.3797 0.7058 0.2174 0.051 Uiso calc R 1
C C17 0.63977(17) 0.8411(2) 0.11197(13) 0.0352(4) Uani d . 1
C C18 0.5849(2) 0.7194(2) 0.04015(15) 0.0501(5) Uani d . 1
H H18A 0.5602 0.6355 0.0606 0.060 Uiso calc R 1
C C19 0.5666(3) 0.7217(3) -0.06184(16) 0.0685(7) Uani d . 1
H H19A 0.5292 0.6396 -0.1095 0.082 Uiso calc R 1
C C20 0.6035(3) 0.8446(4) -0.09268(18) 0.0713(8) Uani d . 1
H H20A 0.5909 0.8457 -0.1613 0.086 Uiso calc R 1
C C21 0.6593(3) 0.9662(3) -0.02260(19) 0.0661(7) Uani d . 1
H H21A 0.6855 1.0495 -0.0439 0.079 Uiso calc R 1
C C22 0.6762(2) 0.9647(2) 0.07985(16) 0.0500(5) Uani d . 1
H H22A 0.7124 1.0474 0.1273 0.060 Uiso calc R 1
C C23 0.64143(17) 0.98229(17) 0.32429(13) 0.0312(3) Uani d . 1
C C24 0.5175(2) 1.0118(2) 0.31082(15) 0.0437(4) Uani d . 1
H H24A 0.4564 0.9633 0.2544 0.052 Uiso calc R 1
C C25 0.4863(2) 1.1131(2) 0.38136(18) 0.0561(6) Uani d . 1
H H25A 0.4034 1.1324 0.3725 0.067 Uiso calc R 1
C C26 0.5757(3) 1.1861(2) 0.46471(17) 0.0586(6) Uani d . 1
H H26A 0.5531 1.2540 0.5120 0.070 Uiso calc R 1
C C27 0.6997(3) 1.1587(2) 0.47836(16) 0.0553(5) Uani d . 1
H H27A 0.7607 1.2082 0.5346 0.066 Uiso calc R 1
C C28 0.7323(2) 1.0569(2) 0.40744(14) 0.0418(4) Uani d . 1
H H28A 0.8158 1.0387 0.4160 0.050 Uiso calc R 1

loop_
_atom_site_aniso_label
_atom_site_aniso_U_11
_atom_site_aniso_U_22
_atom_site_aniso_U_33
_atom_site_aniso_U_12
_atom_site_aniso_U_13
_atom_site_aniso_U_23
V1 0.03094(17) 0.03182(17) 0.02627(16) 0.01119(12) -0.00037(11) 0.00367(11)
P1 0.0250(2) 0.0323(2) 0.0259(2) 0.01010(16) 0.00204(15) 0.00692(16)
O1 0.0561(8) 0.0432(8) 0.0388(7) 0.0234(6) 0.0012(6) 0.0130(6)
O2 0.0475(7) 0.0360(7) 0.0329(6) 0.0116(5) -0.0029(5) 0.0007(5)
O3 0.0262(6) 0.0453(7) 0.0358(6) 0.0128(5) 0.0023(5) 0.0099(5)
O4 0.0463(7) 0.0355(7) 0.0256(6) 0.0104(5) 0.0017(5) 0.0067(5)
O5 0.0389(7) 0.0384(7) 0.0272(6) 0.0084(5) -0.0035(5) 0.0033(5)
O6 0.0390(7) 0.0614(9) 0.0501(8) 0.0230(6) 0.0053(6) 0.0055(7)
C1 0.109(2) 0.0606(15) 0.0722(17) 0.0456(15) 0.0271(15) 0.0363(13)
C2 0.0548(12) 0.0396(10) 0.0547(12) 0.0276(9) 0.0176(9) 0.0182(9)
C3 0.0662(14) 0.0304(10) 0.0608(13) 0.0135(9) 0.0143(10) 0.0069(9)
C4 0.0365(9) 0.0378(10) 0.0458(10) 0.0131(8) 0.0070(8) -0.0032(8)
C5 0.0543(13) 0.0488(12) 0.0575(13) 0.0070(10) 0.0008(10) -0.0149(10)
C6 0.0613(13) 0.0421(11) 0.0405(10) 0.0155(9) 0.0030(9) 0.0138(9)
C7 0.0303(8) 0.0335(9) 0.0334(8) 0.0064(7) 0.0058(6) 0.0090(7)
C8 0.0503(11) 0.0301(9) 0.0354(9) 0.0074(7) 0.0024(8) 0.0036(7)
C9 0.0284(8) 0.0369(9) 0.0293(8) 0.0025(7) 0.0028(6) 0.0009(7)
C10 0.0628(13) 0.0468(12) 0.0293(9) 0.0048(10) 0.0019(9) -0.0036(8)
C11 0.0319(8) 0.0315(8) 0.0255(7) 0.0081(6) 0.0024(6) 0.0028(6)
C12 0.0424(10) 0.0367(9) 0.0388(9) 0.0121(8) 0.0007(7) 0.0093(8)
C13 0.0698(15) 0.0438(12) 0.0578(13) 0.0088(10) -0.0015(11) 0.0234(10)
C14 0.0636(15) 0.0494(13) 0.0627(14) -0.0100(11) 0.0071(11) 0.0199(11)
C15 0.0384(11) 0.0588(14) 0.0606(14) -0.0038(9) 0.0048(9) 0.0098(11)
C16 0.0348(9) 0.0454(10) 0.0438(10) 0.0079(8) 0.0005(7) 0.0094(8)
C17 0.0304(8) 0.0509(10) 0.0290(8) 0.0168(7) 0.0053(6) 0.0124(7)
C18 0.0569(12) 0.0578(13) 0.0329(10) 0.0144(10) 0.0025(8) 0.0074(9)
C19 0.0749(17) 0.094(2) 0.0305(11) 0.0219(14) -0.0027(10) 0.0045(12)
C20 0.0749(17) 0.123(3) 0.0339(11) 0.0500(17) 0.0091(11) 0.0268(14)
C21 0.0741(16) 0.0909(19) 0.0579(15) 0.0409(14) 0.0198(12) 0.0467(15)
C22 0.0551(12) 0.0578(13) 0.0453(11) 0.0215(10) 0.0105(9) 0.0223(10)
C23 0.0318(8) 0.0304(8) 0.0332(8) 0.0102(6) 0.0067(6) 0.0089(7)
C24 0.0405(10) 0.0460(11) 0.0486(11) 0.0209(8) 0.0008(8) 0.0070(9)
C25 0.0600(13) 0.0589(14) 0.0630(14) 0.0375(11) 0.0162(11) 0.0140(11)
C26 0.0888(17) 0.0462(12) 0.0477(12) 0.0324(12) 0.0226(12) 0.0068(10)
C27 0.0743(15) 0.0441(12) 0.0398(11) 0.0125(10) -0.0013(10) -0.0009(9)
C28 0.0427(10) 0.0404(10) 0.0401(10) 0.0110(8) 0.0003(8) 0.0059(8)

loop_
_atom_type_symbol
_atom_type_description
_atom_type_scat_dispersion_real
_atom_type_scat_dispersion_imag
_atom_type_scat_source
C C 0.0033 0.0016 'International Tables Vol C Tables 4.2.6.8 and 6.1.1.4'
H H 0.0000 0.0000 'International Tables Vol C Tables 4.2.6.8 and 6.1.1.4'
O O 0.0106 0.0060 'International Tables Vol C Tables 4.2.6.8 and 6.1.1.4'
P P 0.1023 0.0942 'International Tables Vol C Tables 4.2.6.8 and 6.1.1.4'
V V 0.3005 0.5294 'International Tables Vol C Tables 4.2.6.8 and 6.1.1.4'

loop_
_geom_angle_atom_site_label_1
_geom_angle_atom_site_label_2
_geom_angle_atom_site_label_3
_geom_angle
O6 V1 O4 97.10(7)
O6 V1 O5 99.20(6)
O4 V1 O5 89.73(6)
O6 V1 O1 97.80(7)
O4 V1 O1 165.07(5)
O5 V1 O1 88.84(6)
O6 V1 O2 98.11(7)
O4 V1 O2 88.28(6)
O5 V1 O2 162.69(5)
O1 V1 O2 88.67(6)
O6 V1 O3 178.95(7)
O4 V1 O3 82.22(5)
O5 V1 O3 80.01(5)
O1 V1 O3 82.89(5)
O2 V1 O3 82.68(5)
O3 P1 C17 114.02(7)
O3 P1 C23 111.29(8)
C17 P1 C23 108.27(8)
O3 P1 C11 110.17(8)
C17 P1 C11 107.56(8)
C23 P1 C11 105.08(8)
C2 O1 V1 127.40(13)
C4 O2 V1 128.54(13)
P1 O3 V1 155.14(8)
C7 O4 V1 128.12(11)
C9 O5 V1 126.73(11)
C2 C1 H1A 109.5
C2 C1 H1B 109.5
H1A C1 H1B 109.5
C2 C1 H1C 109.5
H1A C1 H1C 109.5
H1B C1 H1C 109.5
O1 C2 C3 125.62(19)
O1 C2 C1 115.3(2)
C3 C2 C1 119.1(2)
C2 C3 C4 125.09(19)
C2 C3 H3A 117.5
C4 C3 H3A 117.5
O2 C4 C3 124.22(18)
O2 C4 C5 116.27(19)
C3 C4 C5 119.5(2)
C4 C5 H5A 109.5
C4 C5 H5B 109.5
H5A C5 H5B 109.5
C4 C5 H5C 109.5
H5A C5 H5C 109.5
H5B C5 H5C 109.5
C7 C6 H6A 109.5
C7 C6 H6B 109.5
H6A C6 H6B 109.5
C7 C6 H6C 109.5
H6A C6 H6C 109.5
H6B C6 H6C 109.5
O4 C7 C8 123.98(16)
O4 C7 C6 116.74(15)
C8 C7 C6 119.28(16)
C7 C8 C9 125.95(17)
C7 C8 H8A 117.0
C9 C8 H8A 117.0
O5 C9 C8 125.33(16)
O5 C9 C10 115.46(17)
C8 C9 C10 119.21(17)
C9 C10 H10A 109.5
C9 C10 H10B 109.5
H10A C10 H10B 109.5
C9 C10 H10C 109.5
H10A C10 H10C 109.5
H10B C10 H10C 109.5
C12 C11 C16 119.89(17)
C12 C11 P1 116.84(13)
C16 C11 P1 123.18(14)
C11 C12 C13 119.93(19)
C11 C12 H12A 120.0
C13 C12 H12A 120.0
C14 C13 C12 120.2(2)
C14 C13 H13A 119.9
C12 C13 H13A 119.9
C13 C14 C15 120.3(2)
C13 C14 H14A 119.9
C15 C14 H14A 119.8
C16 C15 C14 120.2(2)
C16 C15 H15A 119.9
C14 C15 H15A 119.9
C15 C16 C11 119.5(2)
C15 C16 H16A 120.3
C11 C16 H16A 120.3
C18 C17 C22 118.85(18)
C18 C17 P1 120.72(15)
C22 C17 P1 120.12(15)
C17 C18 C19 120.4(2)
C17 C18 H18A 119.8
C19 C18 H18A 119.8
C20 C19 C18 120.2(2)
C20 C19 H19A 119.9
C18 C19 H19A 119.9
C21 C20 C19 120.2(2)
C21 C20 H20A 119.9
C19 C20 H20A 119.9
C20 C21 C22 119.9(2)
C20 C21 H21A 120.0
C22 C21 H21A 120.0
C17 C22 C21 120.4(2)
C17 C22 H22A 119.8
C21 C22 H22A 119.8
C28 C23 C24 119.53(16)
C28 C23 P1 118.53(13)
C24 C23 P1 121.68(14)
C25 C24 C23 119.65(19)
C25 C24 H24A 120.2
C23 C24 H24A 120.2
C26 C25 C24 120.9(2)
C26 C25 H25A 119.6
C24 C25 H25A 119.6
C25 C26 C27 120.00(19)
C25 C26 H26A 120.0
C27 C26 H26A 120.0
C28 C27 C26 119.5(2)
C28 C27 H27A 120.2
C26 C27 H27A 120.2
C23 C28 C27 120.39(19)
C23 C28 H28A 119.8
C27 C28 H28A 119.8

loop_
_geom_bond_atom_site_label_1
_geom_bond_atom_site_label_2
_geom_bond_distance
V1 O6 1.5937(13)
V1 O4 1.9974(13)
V1 O5 1.9999(12)
V1 O1 2.0085(14)
V1 O2 2.0072(13)
V1 O3 2.2586(13)
P1 O3 1.4948(12)
P1 C17 1.8006(18)
P1 C23 1.8052(17)
P1 C11 1.8088(17)
O1 C2 1.268(2)
O2 C4 1.261(2)
O4 C7 1.268(2)
O5 C9 1.273(2)
C1 C2 1.511(3)
C1 H1A 0.9600
C1 H1B 0.9600
C1 H1C 0.9600
C2 C3 1.384(3)
C3 C4 1.407(3)
C3 H3A 0.9300
C4 C5 1.503(3)
C5 H5A 0.9600
C5 H5B 0.9600
C5 H5C 0.9600
C6 C7 1.500(3)
C6 H6A 0.9600
C6 H6B 0.9600
C6 H6C 0.9600
C7 C8 1.395(2)
C8 C9 1.390(3)
C8 H8A 0.9300
C9 C10 1.507(2)
C10 H10A 0.9600
C10 H10B 0.9600
C10 H10C 0.9600
C11 C12 1.383(2)
C11 C16 1.396(2)
C12 C13 1.390(3)
C12 H12A 0.9300
C13 C14 1.365(4)
C13 H13A 0.9300
C14 C15 1.389(3)
C14 H14A 0.9300
C15 C16 1.381(3)
C15 H15A 0.9300
C16 H16A 0.9300
C17 C18 1.385(3)
C17 C22 1.384(3)
C18 C19 1.384(3)
C18 H18A 0.9300
C19 C20 1.368(4)
C19 H19A 0.9300
C20 C21 1.374(4)
C20 H20A 0.9300
C21 C22 1.386(3)
C21 H21A 0.9300
C22 H22A 0.9300
C23 C28 1.381(3)
C23 C24 1.395(2)
C24 C25 1.375(3)
C24 H24A 0.9300
C25 C26 1.372(3)
C25 H25A 0.9300
C26 C27 1.386(3)
C26 H26A 0.9300
C27 C28 1.388(3)
C27 H27A 0.9300
C28 H28A 0.9300
